data_4120894
loop_
_publ_author_name
'Arvind Jaganathan'
'Richard J. Staples'
'Babak Borhan'

_publ_section_title
;
 Kinetic Resolution of Unsaturated Amides in a Chlorocyclization Reaction:
 Concomitant Enantiomer Differentiation and Face Selective Alkene
 Chlorination by a Single Catalyst
;
_journal_name_full 'Journal of the American Chemical Society'
_journal_page_first 14806
_journal_page_last 14813
_journal_paper_doi 10.1021/ja407241d
_journal_volume 135
_journal_year 2013
_chemical_absolute_configuration ad
_chemical_formula_moiety 'C17 H16 Cl N O'
_chemical_formula_sum 'C17 H16 Cl N O'
_chemical_formula_weight 285.76
_space_group_IT_number 19
_symmetry_cell_setting orthorhombic
_symmetry_Int_Tables_number 19
_symmetry_space_group_name_Hall 'P 2ac 2ab'
_symmetry_space_group_name_H-M 'P 21 21 21'
_atom_sites_solution_hydrogens geom
_atom_sites_solution_primary direct
_atom_sites_solution_secondary difmap
_audit_creation_method SHELXL-97
_cell_angle_alpha 90.00
_cell_angle_beta 90.00
_cell_angle_gamma 90.00
_cell_formula_units_Z 4
_cell_length_a 5.0927(2)
_cell_length_b 10.4944(3)
_cell_length_c 26.6942(8)
_cell_measurement_reflns_used 961
_cell_measurement_temperature 173(2)
_cell_measurement_theta_max 65.23
_cell_measurement_theta_min 5.36
_cell_volume 1426.67(8)
_computing_cell_refinement 'APEX2 (BRUKER, V2008.5-0, 2006)'
_computing_data_collection 'COSMO (BRUKER, V1.58, 2006)'
_computing_data_reduction 'SAINT (BRUKER, V7.34A, 2006)'
_computing_molecular_graphics 'SHELXTL (Sheldrick, Acta Cryst. A64 2008, 112-122)'
_computing_publication_material 'SHELXTL (Sheldrick, Acta Cryst. A64 2008, 112-122)'
_computing_structure_refinement 'SHELXL (Sheldrick, Acta Cryst. A64 2008, 112-122)'
_computing_structure_solution 'SHELXS (Sheldrick, Acta Cryst. A64 2008, 112-122)'
_diffrn_ambient_temperature 173(2)
_diffrn_detector_area_resol_mean 836.6
_diffrn_measured_fraction_theta_full 0.992
_diffrn_measured_fraction_theta_max 0.992
_diffrn_measurement_device_type 'Bruker APEX-II CCD'
_diffrn_measurement_method '\w,and/f 0.5 deg'
_diffrn_radiation_monochromator graphite
_diffrn_radiation_probe x-ray
_diffrn_radiation_type CuK\a
_diffrn_radiation_wavelength 1.54178
_diffrn_reflns_av_R_equivalents 0.0445
_diffrn_reflns_av_sigmaI/netI 0.0536
_diffrn_reflns_limit_h_max 5
_diffrn_reflns_limit_h_min -6
_diffrn_reflns_limit_k_max 10
_diffrn_reflns_limit_k_min -12
_diffrn_reflns_limit_l_max 32
_diffrn_reflns_limit_l_min -29
_diffrn_reflns_number 6336
_diffrn_reflns_theta_full 67.87
_diffrn_reflns_theta_max 67.87
_diffrn_reflns_theta_min 3.31
_diffrn_source 'fine-focus sealed tube'
_exptl_absorpt_coefficient_mu 2.315
_exptl_absorpt_correction_T_max 0.8679
_exptl_absorpt_correction_T_min 0.4105
_exptl_absorpt_correction_type multi-scan
_exptl_absorpt_process_details SADABS
_exptl_crystal_colour colourless
_exptl_crystal_density_diffrn 1.330
_exptl_crystal_description needle
_exptl_crystal_F_000 600
_exptl_crystal_size_max 0.47
_exptl_crystal_size_mid 0.10
_exptl_crystal_size_min 0.06
_refine_diff_density_max 0.199
_refine_diff_density_min -0.142
_refine_diff_density_rms 0.036
_refine_ls_abs_structure_details 'Flack H D (1983), Acta Cryst. A39, 876-881'
_refine_ls_abs_structure_Flack -0.004(16)
_refine_ls_extinction_method none
_refine_ls_goodness_of_fit_ref 0.994
_refine_ls_hydrogen_treatment constr
_refine_ls_matrix_type full
_refine_ls_number_parameters 182
_refine_ls_number_reflns 2468
_refine_ls_number_restraints 0
_refine_ls_restrained_S_all 0.994
_refine_ls_R_factor_all 0.0379
_refine_ls_R_factor_gt 0.0331
_refine_ls_shift/su_max 0.001
_refine_ls_shift/su_mean 0.000
_refine_ls_structure_factor_coef Fsqd
_refine_ls_weighting_details 'calc w=1/[\s^2^(Fo^2^)+(0.0261P)^2^+0.0000P] where P=(Fo^2^+2Fc^2^)/3'
_refine_ls_weighting_scheme calc
_refine_ls_wR_factor_gt 0.0728
_refine_ls_wR_factor_ref 0.0750
_reflns_number_gt 2239
_reflns_number_total 2468
_reflns_threshold_expression >2sigma(I)
_cod_data_source_file ja407241d_si_003.cif
_cod_data_source_block bb76_0m
_cod_database_code 4120894
_contact_crystallographer_name 'Richard Staples'
_contact_crystallographer_email staples@chemistry.msu.com

loop_
_symmetry_equiv_pos_as_xyz
'x, y, z'
'x+1/2, -y+1/2, -z'
'-x, y+1/2, -z+1/2'
'-x+1/2, -y, z+1/2'

loop_
_atom_site_label
_atom_site_type_symbol
_atom_site_fract_x
_atom_site_fract_y
_atom_site_fract_z
_atom_site_U_iso_or_equiv
_atom_site_adp_type
_atom_site_occupancy
_atom_site_symmetry_multiplicity
_atom_site_calc_flag
_atom_site_refinement_flags
Cl1 Cl 0.41832(12) 1.06288(5) 0.978614(19) 0.03815(14) Uani 1 1 d .
O1 O 0.7721(3) 0.96616(14) 0.85070(5) 0.0295(3) Uani 1 1 d .
N1 N 0.8949(4) 1.17900(17) 0.86615(6) 0.0299(4) Uani 1 1 d .
C1 C 0.7338(4) 1.1871(2) 0.91178(8) 0.0299(4) Uani 1 1 d .
H1 H 0.8546 1.1849 0.9413 0.036 Uiso 1 1 calc R
C2 C 0.5462(4) 1.0737(2) 0.91603(7) 0.0262(4) Uani 1 1 d .
H2 H 0.3966 1.0869 0.8923 0.031 Uiso 1 1 calc R
C3 C 0.6876(4) 0.9509(2) 0.90198(7) 0.0265(4) Uani 1 1 d .
H3 H 0.8447 0.9398 0.9240 0.032 Uiso 1 1 calc R
C4 C 0.8980(4) 1.07826(19) 0.83999(7) 0.0264(4) Uani 1 1 d .
C5 C 0.5896(5) 1.3133(2) 0.91246(8) 0.0363(5) Uani 1 1 d .
H5A H 0.7166 1.3831 0.9097 0.054 Uiso 1 1 calc R
H5B H 0.4920 1.3215 0.9439 0.054 Uiso 1 1 calc R
H5C H 0.4670 1.3169 0.8842 0.054 Uiso 1 1 calc R
C6 C 0.5212(4) 0.8326(2) 0.90413(8) 0.0259(4) Uani 1 1 d .
C7 C 0.5639(5) 0.7414(2) 0.94129(8) 0.0324(5) Uani 1 1 d .
H7 H 0.7011 0.7529 0.9650 0.039 Uiso 1 1 calc R
C8 C 0.4059(5) 0.6340(2) 0.94359(9) 0.0378(5) Uani 1 1 d .
H8 H 0.4347 0.5721 0.9690 0.045 Uiso 1 1 calc R
C9 C 0.2066(5) 0.6165(2) 0.90916(10) 0.0403(6) Uani 1 1 d .
H9 H 0.0982 0.5429 0.9109 0.048 Uiso 1 1 calc R
C10 C 0.1658(4) 0.7062(2) 0.87226(10) 0.0374(5) Uani 1 1 d .
H10 H 0.0290 0.6943 0.8485 0.045 Uiso 1 1 calc R
C11 C 0.3234(4) 0.8137(2) 0.86961(9) 0.0316(5) Uani 1 1 d .
H11 H 0.2950 0.8746 0.8439 0.038 Uiso 1 1 calc R
C12 C 1.0514(4) 1.0686(2) 0.79296(7) 0.0266(4) Uani 1 1 d .
C13 C 1.0169(4) 0.9668(2) 0.76036(8) 0.0319(5) Uani 1 1 d .
H13 H 0.8882 0.9038 0.7675 0.038 Uiso 1 1 calc R
C14 C 1.1693(5) 0.9564(2) 0.71751(8) 0.0355(5) Uani 1 1 d .
H14 H 1.1431 0.8870 0.6952 0.043 Uiso 1 1 calc R
C15 C 1.3587(4) 1.0467(2) 0.70711(8) 0.0375(5) Uani 1 1 d .
H15 H 1.4640 1.0390 0.6779 0.045 Uiso 1 1 calc R
C16 C 1.3947(5) 1.1487(2) 0.73955(9) 0.0350(5) Uani 1 1 d .
H16 H 1.5252 1.2108 0.7325 0.042 Uiso 1 1 calc R
C17 C 1.2411(4) 1.1600(2) 0.78205(8) 0.0305(5) Uani 1 1 d .
H17 H 1.2652 1.2305 0.8039 0.037 Uiso 1 1 calc R

loop_
_atom_site_aniso_label
_atom_site_aniso_U_11
_atom_site_aniso_U_22
_atom_site_aniso_U_33
_atom_site_aniso_U_23
_atom_site_aniso_U_13
_atom_site_aniso_U_12
Cl1 0.0461(3) 0.0380(3) 0.0303(2) -0.0005(2) 0.0121(2) 0.0038(3)
O1 0.0324(7) 0.0263(8) 0.0297(7) 0.0002(6) 0.0058(6) -0.0021(6)
N1 0.0304(9) 0.0284(9) 0.0309(9) -0.0016(7) 0.0015(8) -0.0021(8)
C1 0.0340(11) 0.0295(11) 0.0264(10) -0.0026(9) 0.0009(9) -0.0001(9)
C2 0.0266(9) 0.0302(10) 0.0217(9) 0.0006(8) 0.0010(7) 0.0019(9)
C3 0.0237(9) 0.0287(11) 0.0270(10) 0.0014(9) 0.0020(7) 0.0018(8)
C4 0.0234(9) 0.0263(10) 0.0294(9) 0.0034(8) -0.0040(8) 0.0011(9)
C5 0.0441(12) 0.0292(11) 0.0356(11) -0.0060(9) 0.0014(11) 0.0013(11)
C6 0.0255(10) 0.0251(10) 0.0271(10) 0.0010(8) 0.0070(8) 0.0037(7)
C7 0.0339(11) 0.0323(11) 0.0310(11) -0.0009(9) 0.0029(10) 0.0047(10)
C8 0.0482(13) 0.0268(11) 0.0384(12) 0.0043(9) 0.0112(11) 0.0035(12)
C9 0.0370(11) 0.0271(11) 0.0567(15) -0.0032(11) 0.0170(12) -0.0060(10)
C10 0.0260(11) 0.0377(13) 0.0484(13) -0.0089(11) 0.0022(9) 0.0002(9)
C11 0.0274(10) 0.0306(11) 0.0367(11) 0.0015(9) 0.0039(9) 0.0049(9)
C12 0.0235(9) 0.0279(10) 0.0285(9) 0.0071(9) -0.0009(8) 0.0029(9)
C13 0.0316(11) 0.0313(11) 0.0329(11) 0.0018(9) -0.0005(8) -0.0024(9)
C14 0.0411(12) 0.0331(12) 0.0324(11) -0.0032(9) 0.0034(9) 0.0004(10)
C15 0.0378(12) 0.0416(13) 0.0332(11) 0.0053(10) 0.0087(9) 0.0039(11)
C16 0.0289(11) 0.0372(12) 0.0389(11) 0.0060(9) 0.0035(10) -0.0028(10)
C17 0.0320(11) 0.0291(10) 0.0304(10) 0.0026(8) -0.0014(9) -0.0014(9)

loop_
_atom_type_symbol
_atom_type_description
_atom_type_scat_dispersion_real
_atom_type_scat_dispersion_imag
_atom_type_scat_source
C C 0.0181 0.0091 'International Tables Vol C Tables 4.2.6.8 and 6.1.1.4'
H H 0.0000 0.0000 'International Tables Vol C Tables 4.2.6.8 and 6.1.1.4'
N N 0.0311 0.0180 'International Tables Vol C Tables 4.2.6.8 and 6.1.1.4'
O O 0.0492 0.0322 'International Tables Vol C Tables 4.2.6.8 and 6.1.1.4'
Cl Cl 0.3639 0.7018 'International Tables Vol C Tables 4.2.6.8 and 6.1.1.4'

loop_
_geom_angle_atom_site_label_1
_geom_angle_atom_site_label_2
_geom_angle_atom_site_label_3
_geom_angle
C4 O1 C3 115.64(15)
C4 N1 C1 120.75(18)
N1 C1 C5 109.30(17)
N1 C1 C2 111.41(16)
C5 C1 C2 112.10(19)
N1 C1 H1 108.0
C5 C1 H1 108.0
C2 C1 H1 108.0
C3 C2 C1 110.14(16)
C3 C2 Cl1 110.27(14)
C1 C2 Cl1 110.16(14)
C3 C2 H2 108.7
C1 C2 H2 108.7
Cl1 C2 H2 108.7
O1 C3 C6 107.20(16)
O1 C3 C2 106.29(15)
C6 C3 C2 115.00(16)
O1 C3 H3 109.4
C6 C3 H3 109.4
C2 C3 H3 109.4
N1 C4 O1 126.56(18)
N1 C4 C12 122.05(19)
O1 C4 C12 111.38(16)
C1 C5 H5A 109.5
C1 C5 H5B 109.5
H5A C5 H5B 109.5
C1 C5 H5C 109.5
H5A C5 H5C 109.5
H5B C5 H5C 109.5
C11 C6 C7 119.3(2)
C11 C6 C3 120.34(19)
C7 C6 C3 120.35(19)
C8 C7 C6 119.9(2)
C8 C7 H7 120.0
C6 C7 H7 120.0
C9 C8 C7 120.3(2)
C9 C8 H8 119.8
C7 C8 H8 119.8
C10 C9 C8 119.7(2)
C10 C9 H9 120.2
C8 C9 H9 120.2
C9 C10 C11 120.3(2)
C9 C10 H10 119.8
C11 C10 H10 119.8
C6 C11 C10 120.4(2)
C6 C11 H11 119.8
C10 C11 H11 119.8
C13 C12 C17 119.11(19)
C13 C12 C4 121.12(18)
C17 C12 C4 119.71(19)
C14 C13 C12 120.4(2)
C14 C13 H13 119.8
C12 C13 H13 119.8
C15 C14 C13 120.2(2)
C15 C14 H14 119.9
C13 C14 H14 119.9
C14 C15 C16 119.7(2)
C14 C15 H15 120.1
C16 C15 H15 120.1
C17 C16 C15 120.2(2)
C17 C16 H16 119.9
C15 C16 H16 119.9
C16 C17 C12 120.3(2)
C16 C17 H17 119.8
C12 C17 H17 119.8

loop_
_geom_bond_atom_site_label_1
_geom_bond_atom_site_label_2
_geom_bond_distance
Cl1 C2 1.7967(19)
O1 C4 1.370(3)
O1 C3 1.444(2)
N1 C4 1.267(3)
N1 C1 1.471(3)
C1 C5 1.515(3)
C1 C2 1.530(3)
C1 H1 1.0000
C2 C3 1.523(3)
C2 H2 1.0000
C3 C6 1.504(3)
C3 H3 1.0000
C4 C12 1.482(3)
C5 H5A 0.9800
C5 H5B 0.9800
C5 H5C 0.9800
C6 C11 1.380(3)
C6 C7 1.396(3)
C7 C8 1.387(3)
C7 H7 0.9500
C8 C9 1.382(4)
C8 H8 0.9500
C9 C10 1.378(4)
C9 H9 0.9500
C10 C11 1.386(3)
C10 H10 0.9500
C11 H11 0.9500
C12 C13 1.389(3)
C12 C17 1.392(3)
C13 C14 1.386(3)
C13 H13 0.9500
C14 C15 1.380(3)
C14 H14 0.9500
C15 C16 1.389(4)
C15 H15 0.9500
C16 C17 1.383(3)
C16 H16 0.9500
C17 H17 0.9500

loop_
_geom_torsion_atom_site_label_1
_geom_torsion_atom_site_label_2
_geom_torsion_atom_site_label_3
_geom_torsion_atom_site_label_4
_geom_torsion
C4 N1 C1 C5 -135.0(2)
C4 N1 C1 C2 -10.6(3)
N1 C1 C2 C3 42.8(2)
C5 C1 C2 C3 165.60(17)
N1 C1 C2 Cl1 164.61(14)
C5 C1 C2 Cl1 -72.54(19)
C4 O1 C3 C6 171.78(16)
C4 O1 C3 C2 48.3(2)
C1 C2 C3 O1 -60.8(2)
Cl1 C2 C3 O1 177.40(13)
C1 C2 C3 C6 -179.25(17)
Cl1 C2 C3 C6 59.0(2)
C1 N1 C4 O1 -3.6(3)
C1 N1 C4 C12 177.97(18)
C3 O1 C4 N1 -17.3(3)
C3 O1 C4 C12 161.24(16)
O1 C3 C6 C11 -48.3(2)
C2 C3 C6 C11 69.6(2)
O1 C3 C6 C7 132.22(19)
C2 C3 C6 C7 -109.9(2)
C11 C6 C7 C8 -0.9(3)
C3 C6 C7 C8 178.6(2)
C6 C7 C8 C9 0.2(3)
C7 C8 C9 C10 0.2(4)
C8 C9 C10 C11 0.0(4)
C7 C6 C11 C10 1.1(3)
C3 C6 C11 C10 -178.5(2)
C9 C10 C11 C6 -0.6(3)
N1 C4 C12 C13 -168.5(2)
O1 C4 C12 C13 12.8(3)
N1 C4 C12 C17 14.1(3)
O1 C4 C12 C17 -164.50(18)
C17 C12 C13 C14 -0.1(3)
C4 C12 C13 C14 -177.43(19)
C12 C13 C14 C15 0.7(3)
C13 C14 C15 C16 -0.6(3)
C14 C15 C16 C17 -0.1(3)
C15 C16 C17 C12 0.7(3)
C13 C12 C17 C16 -0.6(3)
C4 C12 C17 C16 176.8(2)
